data_7221941
loop_
_publ_author_name
'Shihai Miao'
'Zhiguo Xia'
'Maxim S. Molokeev'
'Mingyue Chen'
'Jie Zhang'
'Quanlin Liu'

_publ_section_title
;
 Effect of Al/Si Substitution on the Structure and Luminescence Properties
 of CaSrSiO4:Ce3+ Phosphor: Analysis based on the Polyhedral Distortion
;
_journal_issue 18
_journal_name_full 'Journal of Materials Chemistry C'
_journal_page_first 4616
_journal_page_last 4622
_journal_paper_doi 10.1039/C5TC00339C
_journal_volume 3
_journal_year 2015
_chemical_formula_sum 'Al0.005 Ca0.475 Ce0.025 Li0.025 O2 Si0.495 Sr0.475'
_chemical_formula_weight 110.52
_space_group_IT_number 62
_symmetry_cell_setting orthorhombic
_symmetry_space_group_name_Hall '-P 2ac 2n'
_symmetry_space_group_name_H-M 'P n m a'
_cell_angle_alpha 90
_cell_angle_beta 90
_cell_angle_gamma 90
_cell_formula_units_Z 8
_cell_length_a 6.95269(33)
_cell_length_b 5.58722(28)
_cell_length_c 9.45515(45)
_cell_measurement_temperature 300
_cell_volume 367.30(3)
_diffrn_ambient_temperature 300
_diffrn_measurement_device_type
;
D8 ADVANCE Bruker
;
_diffrn_radiation_monochromator none
_diffrn_radiation_probe x-ray
_diffrn_radiation_type
;
 Cu K\a~1~~2~
;
_exptl_absorpt_coefficient_mu 38.165
_exptl_crystal_density_diffrn 3.991796
_pd_char_colour
;
colourless
;
_pd_meas_2theta_range_inc 0.02
_pd_meas_2theta_range_max 120
_pd_meas_2theta_range_min 10
_pd_meas_scan_method step
_pd_proc_ls_pref_orient_corr
;
no preferred orientation
;
_pd_proc_ls_profile_function PearsonVII
_pd_proc_ls_prof_R_factor 9.516
_pd_proc_ls_prof_wR_expected 9.411
_pd_proc_ls_prof_wR_factor 12.585
_pd_proc_number_of_points 5500
_pd_spec_mount_mode reflection
_refine_ls_goodness_of_fit_all 1.337
_refine_ls_R_I_factor 3.44
_refine_ls_shift/su_max 0.01000
_cod_data_source_file Ca0p95Sr0p95Li0p05Ce0p05Si0p99Al0p01O4.cif
_cod_data_source_block a
_cod_original_cell_volume 367.297(31)
_cod_original_sg_symbol_Hall
;
-P 2ac 2n
;
_cod_original_sg_symbol_H-M Pnma
_cod_original_formula_sum
;
Al0.005 Ca0.475 Ce0.025 Li0.025 O2 Si0.495 Sr0.475
;
_cod_database_code 7221941
_cod_database_fobs_code 7221941

loop_
_symmetry_equiv_pos_as_xyz
'x, y, z'
'-x, -y, -z'
'-x, y+1/2, -z'
'-x+1/2, -y, z+1/2'
'-x+1/2, y+1/2, z+1/2'
'x, -y+1/2, z'
'x+1/2, -y+1/2, -z+1/2'
'x+1/2, y, -z+1/2'

loop_
_atom_site_label
_atom_site_type_symbol
_atom_site_fract_x
_atom_site_fract_y
_atom_site_fract_z
_atom_site_occupancy
_atom_site_B_iso_or_equiv
Ca1 Ca 0.33665(32) 0.2388(34) 0.57692(28) 0.0963(39) 1.01(10)
Sr1 Sr 0.33665(32) 0.2388(34) 0.57692(28) 0.3787(39) 1.01(10)
Ce1 Ce 0.33665(32) 0.2388(34) 0.57692(28) 0.0125 1.01(10)
Li1 Li 0.33665(32) 0.2388(34) 0.57692(28) 0.0125 1.01(10)
Ca2 Ca 0.99538(45) 0.2746(23) 0.30027(35) 0.3787(39) 1.01(20)
Sr2 Sr 0.99538(45) 0.2746(23) 0.30027(35) 0.0963(39) 1.01(20)
Ce2 Ce 0.99538(45) 0.2746(23) 0.30027(35) 0.0125 1.01(20)
Li2 Li 0.99538(45) 0.2746(23) 0.30027(35) 0.0125 1.01(20)
Si Si 0.77378(80) 0.25 0.58121(98) 0.99 1.25(17)
Al Al 0.77378(80) 0.25 0.58121(98) 0.01 1.25(17)
O1 O 1.0005(18) 0.3163(31) 0.5702(14) 0.5 1.50(23)
O2 O 0.7394(37) 0.0223(48) 0.6884(28) 0.5 1.50(23)
O3 O 0.6600(19) 0.2081(41) 0.4377(14) 0.5 1.50(23)
O4 O 0.7063(38) 0.5035(52) 0.6559(27) 0.5 1.50(23)

loop_
_diffrn_radiation_wavelength
_diffrn_radiation_wavelength_wt
1.5406 1.0000
1.5443 0.5000

loop_
_geom_angle_atom_site_label_1
_geom_angle_atom_site_label_2
_geom_angle_atom_site_label_3
_geom_angle
_geom_angle_site_symmetry_1
_geom_angle_site_symmetry_3
O1 Ca1 O2 83.75(67) 1_455 2_656
O1 Ca1 O2 73.12(90) 1_455 3_656
O1 Ca1 O2 71.52(97) 1_455 7_456
O1 Ca1 O2 81.54(73) 1_455 8_456
O1 Ca1 O3 147.7(19) 1_455 1_555
O1 Ca1 O3 100.92(75) 1_455 2_656
O1 Ca1 O3 79.95(82) 1_455 3_656
O1 Ca1 O3 100.86(74) 1_455 3_646
O1 Ca1 O3 144.1(17) 1_455 6_555
O1 Ca1 O4 138.1(22) 1_455 1_555
O1 Ca1 O4 76.58(88) 1_455 2_666
O1 Ca1 O4 87.49(71) 1_455 3_646
O1 Ca1 O4 78.94(73) 1_455 7_456
O1 Ca1 O2 74.63(85) 6_455 2_656
O1 Ca1 O2 82.66(68) 6_455 3_656
O1 Ca1 O2 80.62(75) 6_455 7_456
O1 Ca1 O2 72.92(93) 6_455 8_456
O1 Ca1 O3 146.2(18) 6_455 1_555
O1 Ca1 O3 82.96(78) 6_455 2_656
O1 Ca1 O3 97.92(71) 6_455 3_656
O1 Ca1 O3 82.88(75) 6_455 3_646
O1 Ca1 O3 148.3(19) 6_455 6_555
O1 Ca1 O4 86.38(72) 6_455 2_666
O1 Ca1 O4 78.22(85) 6_455 3_646
O1 Ca1 O4 142.8(26) 6_455 6_555
O1 Ca1 O4 70.43(94) 6_455 7_456
O2 Ca1 O2 61.3(15) 2_656 3_656
O2 Ca1 O2 116.5(15) 2_656 8_456
O2 Ca1 O3 72.13(91) 2_656 1_555
O2 Ca1 O3 57.4(18) 2_656 2_656
O2 Ca1 O3 116.8(14) 2_656 3_656
O2 Ca1 O3 57.8(18) 2_656 3_646
O2 Ca1 O3 77.45(77) 2_656 6_555
O2 Ca1 O4 126.7(19) 2_656 1_555
O2 Ca1 O4 62.7(15) 2_656 2_666
O2 Ca1 O4 98.17(87) 2_656 6_555
O2 Ca1 O4 116.1(14) 2_656 7_456
O2 Ca1 O2 112.6(13) 3_656 7_456
O2 Ca1 O3 76.46(79) 3_656 1_555
O2 Ca1 O3 118.7(15) 3_656 2_656
O2 Ca1 O3 55.5(19) 3_656 3_656
O2 Ca1 O3 119.2(15) 3_656 3_646
O2 Ca1 O3 70.92(94) 3_656 6_555
O2 Ca1 O4 95.54(83) 3_656 1_555
O2 Ca1 O4 62.5(15) 3_656 3_646
O2 Ca1 O4 126.5(19) 3_656 6_555
O2 Ca1 O4 152.1(46) 3_656 7_456
O2 Ca1 O2 57.5(17) 7_456 8_456
O2 Ca1 O3 131.9(19) 7_456 1_555
O2 Ca1 O3 123.1(18) 7_456 2_656
O2 Ca1 O3 63.1(16) 7_456 3_656
O2 Ca1 O3 122.6(17) 7_456 3_646
O2 Ca1 O3 125.2(15) 7_456 6_555
O2 Ca1 O4 76.6(10) 7_456 1_555
O2 Ca1 O4 112.9(14) 7_456 2_666
O2 Ca1 O4 103.7(95) 7_456 6_555
O2 Ca1 O4 56.7(17) 7_456 7_456
O2 Ca1 O3 128.3(17) 8_456 1_555
O2 Ca1 O3 65.6(15) 8_456 2_656
O2 Ca1 O3 120.6(16) 8_456 3_656
O2 Ca1 O3 65.1(15) 8_456 3_646
O2 Ca1 O3 134.4(20) 8_456 6_555
O2 Ca1 O4 103.52(95) 8_456 1_555
O2 Ca1 O4 117.3(16) 8_456 3_646
O2 Ca1 O4 78.56(98) 8_456 6_555
O3 Ca1 O3 84.18(77) 1_555 2_656
O3 Ca1 O3 91.9(70) 1_555 3_656
O3 Ca1 O3 84.6(74) 1_555 3_646
O3 Ca1 O4 55.3(15) 1_555 1_555
O3 Ca1 O4 73.36(92) 1_555 2_666
O3 Ca1 O4 68.7(11) 1_555 3_646
O3 Ca1 O4 50.1(17) 1_555 6_555
O3 Ca1 O4 130.8(18) 1_555 7_456
O3 Ca1 O3 94.43(71) 2_656 6_555
O3 Ca1 O4 119.2(15) 2_656 1_555
O3 Ca1 O4 119.9(16) 2_656 2_666
O3 Ca1 O4 56.3(20) 2_656 3_646
O3 Ca1 O4 63.6(15) 2_656 6_555
O3 Ca1 O4 66.4(14) 2_656 7_456
O3 Ca1 O3 81.55(80) 3_656 6_555
O3 Ca1 O4 61.5(16) 3_656 1_555
O3 Ca1 O4 54.1(21) 3_656 2_666
O3 Ca1 O4 117.7(15) 3_656 3_646
O3 Ca1 O4 117.1(14) 3_656 6_555
O3 Ca1 O4 119.8(15) 3_656 7_456
O3 Ca1 O3 94.76(70) 3_646 6_555
O3 Ca1 O4 119.2(15) 3_646 1_555
O3 Ca1 O4 120.4(16) 3_646 2_666
O3 Ca1 O4 56.8(19) 3_646 3_646
O3 Ca1 O4 63.5(15) 3_646 6_555
O3 Ca1 O4 65.9(14) 3_646 7_456
O3 Ca1 O4 49.2(18) 6_555 1_555
O3 Ca1 O4 67.5(11) 6_555 2_666
O3 Ca1 O4 74.26(89) 6_555 3_646
O3 Ca1 O4 56.1(14) 6_555 6_555
O3 Ca1 O4 137.1(21) 6_555 7_456
O4 Ca1 O4 92.1(87) 1_555 2_666
O4 Ca1 O4 123.5(18) 1_555 3_646
O4 Ca1 O4 55.8(18) 1_555 6_555
O4 Ca1 O4 105.43(97) 1_555 7_456
O4 Ca1 O4 63.6(15) 2_666 3_646
O4 Ca1 O4 123.3(18) 2_666 6_555
O4 Ca1 O4 94.68(89) 3_646 6_555
O4 Ca1 O4 116.9(15) 3_646 7_456
O4 Ca1 O4 81.13(88) 6_555 7_456
O1 Ca2 O1 56.6(11) 1_555 2_766
O1 Ca2 O1 69.65(76) 1_555 3_746
O1 Ca2 O2 90.43(72) 1_555 2_756
O1 Ca2 O2 83.58(80) 1_555 3_756
O1 Ca2 O2 118.7(13) 1_555 4_654
O1 Ca2 O2 113.5(11) 1_555 5_654
O1 Ca2 O3 63(74) 1_555 1_555
O1 Ca2 O3 61.7(77) 1_555 6_555
O1 Ca2 O3 151.3(22) 1_555 7_555
O1 Ca2 O3 152.3(23) 1_555 8_555
O1 Ca2 O4 76.94(83) 1_555 2_766
O1 Ca2 O4 83.29(71) 1_555 3_746
O1 Ca2 O4 123.1(15) 1_555 4_664
O1 Ca2 O4 127.8(17) 1_555 5_644
O1 Ca2 O1 126.2(14) 2_766 3_746
O1 Ca2 O1 73.07(69) 2_766 6_555
O1 Ca2 O2 124.1(16) 2_766 2_756
O1 Ca2 O2 56.1(17) 2_766 3_756
O1 Ca2 O2 140.7(26) 2_766 4_654
O1 Ca2 O2 72.9(11) 2_766 5_654
O1 Ca2 O3 84.45(59) 2_766 1_555
O1 Ca2 O3 75.5(72) 2_766 6_555
O1 Ca2 O3 112.45(89) 2_766 7_555
O1 Ca2 O3 122.7(11) 2_766 8_555
O1 Ca2 O4 57.7(16) 2_766 2_766
O1 Ca2 O4 115.4(12) 2_766 3_746
O1 Ca2 O4 79.24(97) 2_766 4_664
O1 Ca2 O4 143.7(30) 2_766 5_644
O1 Ca2 O1 53.2(13) 3_746 6_555
O1 Ca2 O2 51.1(19) 3_746 2_756
O1 Ca2 O2 120.9(15) 3_746 3_756
O1 Ca2 O2 66.4(12) 3_746 4_654
O1 Ca2 O2 136.1(23) 3_746 5_654
O1 Ca2 O3 71.12(80) 3_746 1_555
O1 Ca2 O3 80.4(64) 3_746 6_555
O1 Ca2 O3 114.47(93) 3_746 7_555
O1 Ca2 O3 104.16(74) 3_746 8_555
O1 Ca2 O4 112.1(11) 3_746 2_766
O1 Ca2 O4 53.1(18) 3_746 3_746
O1 Ca2 O4 138.1(25) 3_746 4_664
O1 Ca2 O4 72.1(11) 3_746 5_644
O1 Ca2 O2 79.46(82) 6_555 2_756
O1 Ca2 O2 93.47(75) 6_555 3_756
O1 Ca2 O2 106.73(92) 6_555 4_654
O1 Ca2 O2 123.8(15) 6_555 5_654
O1 Ca2 O3 60.9(80) 6_555 1_555
O1 Ca2 O3 62.74(75) 6_555 6_555
O1 Ca2 O3 151.1(22) 6_555 7_555
O1 Ca2 O3 146.1(19) 6_555 8_555
O1 Ca2 O4 85.49(70) 6_555 2_766
O1 Ca2 O4 73.8(90) 6_555 3_746
O1 Ca2 O4 133.7(20) 6_555 4_664
O1 Ca2 O4 115.4(12) 6_555 5_644
O2 Ca2 O2 78.8(10) 2_756 3_756
O2 Ca2 O2 93.36(94) 2_756 4_654
O2 Ca2 O3 122.1(14) 2_756 1_555
O2 Ca2 O3 130.7(18) 2_756 6_555
O2 Ca2 O3 74.19(94) 2_756 7_555
O2 Ca2 O3 66.9(11) 2_756 8_555
O2 Ca2 O4 72.7(12) 2_756 2_766
O2 Ca2 O4 146.4(38) 2_756 4_664
O2 Ca2 O4 92.05(97) 2_756 5_644
O2 Ca2 O2 102.7(11) 3_756 5_654
O2 Ca2 O3 138.7(23) 3_756 1_555
O2 Ca2 O3 130.8(18) 3_756 6_555
O2 Ca2 O3 69.9(11) 3_756 7_555
O2 Ca2 O3 76.8(90) 3_756 8_555
O2 Ca2 O4 72.8(12) 3_756 3_746
O2 Ca2 O4 101.1(11) 3_756 4_664
O2 Ca2 O4 147.7(40) 3_756 5_644
O2 Ca2 O2 75.9(11) 4_654 5_654
O2 Ca2 O3 63.7(12) 4_654 1_555
O2 Ca2 O3 70.57(99) 4_654 6_555
O2 Ca2 O3 86.88(75) 4_654 7_555
O2 Ca2 O3 80.04(83) 4_654 8_555
O2 Ca2 O4 101.4(10) 4_654 3_746
O2 Ca2 O4 73.6(12) 4_654 4_664
O2 Ca2 O3 72.66(95) 5_654 1_555
O2 Ca2 O3 66.3(11) 5_654 6_555
O2 Ca2 O3 83.86(80) 5_654 7_555
O2 Ca2 O3 90.02(76) 5_654 8_555
O2 Ca2 O4 111.1(13) 5_654 2_766
O2 Ca2 O4 73.9(11) 5_654 5_644
O3 Ca2 O3 145.8(18) 1_555 7_555
O3 Ca2 O3 142.5(16) 1_555 8_555
O3 Ca2 O4 136.1(21) 1_555 2_766
O3 Ca2 O4 122.2(14) 1_555 3_746
O3 Ca2 O4 80.46(82) 1_555 4_664
O3 Ca2 O4 72.02(98) 1_555 5_644
O3 Ca2 O3 145.8(18) 6_555 7_555
O3 Ca2 O3 145.7(18) 6_555 8_555
O3 Ca2 O4 129.6(18) 6_555 2_766
O3 Ca2 O4 129.8(18) 6_555 3_746
O3 Ca2 O4 74.86(93) 6_555 4_664
O3 Ca2 O4 78.22(84) 6_555 5_644
O3 Ca2 O4 75.5(89) 7_555 2_766
O3 Ca2 O4 78.64(81) 7_555 3_746
O3 Ca2 O4 74.27(94) 7_555 4_664
O3 Ca2 O4 77.81(85) 7_555 5_644
O3 Ca2 O4 80.98(78) 8_555 2_766
O3 Ca2 O4 72.43(95) 8_555 3_746
O3 Ca2 O4 80.3(83) 8_555 4_664
O3 Ca2 O4 71.3(10) 8_555 5_644
O4 Ca2 O4 66.1(14) 2_766 3_746
O4 Ca2 O4 109.9(13) 2_766 4_664
O4 Ca2 O4 151.9(47) 2_766 5_644
O4 Ca2 O4 152.6(48) 3_746 4_664
O4 Ca2 O4 100.6(10) 3_746 5_644
O4 Ca2 O4 70.1(13) 4_664 5_644
O1 Si O1 26.4(28) 1_555 6_555
O1 Si O2 110.9(13) 1_555 1_555
O1 Si O2 90.2(11) 1_555 6_555
O1 Si O3 117.6(11) 1_555 1_555
O1 Si O3 113.4(97) 1_555 6_555
O1 Si O4 96.2(11) 1_555 1_555
O1 Si O4 120.1(16) 1_555 6_555

loop_
_geom_bond_atom_site_label_1
_geom_bond_atom_site_label_2
_geom_bond_distance
_geom_bond_site_symmetry_2
Ca1 O1 2.378(13) 1_455
Ca1 O1 2.358(13) 6_455
Ca1 O2 2.950(28) 2_656
Ca1 O2 3.014(28) 3_656
Ca1 O2 2.676(28) 7_456
Ca1 O2 2.616(28) 8_456
Ca1 O3 2.611(14) .
Ca1 O3 2.501(30) 2_656
Ca1 O3 2.626(30) 3_656
Ca1 O3 2.968(30) 3_646
Ca1 O3 2.622(14) 6_555
Ca1 O4 3.058(29) .
Ca1 O4 2.647(29) 2_666
Ca1 O4 2.581(28) 3_646
Ca1 O4 2.999(28) 6_555
Ca1 O4 3.006(28) 7_456
Ca2 O1 2.563(14) .
Ca2 O1 2.593(20) 2_766
Ca2 O1 2.839(20) 3_746
Ca2 O1 2.603(14) 6_555
Ca2 O2 2.483(28) 2_756
Ca2 O2 2.308(27) 3_756
Ca2 O2 2.556(28) 4_654
Ca2 O2 2.387(27) 5_654
Ca2 O3 2.695(14) .
Ca2 O3 2.671(14) 6_555
Ca2 O3 2.526(14) 7_555
Ca2 O3 2.552(14) 8_555
Ca2 O4 2.452(28) 2_766
Ca2 O4 2.602(28) 3_746
Ca2 O4 2.317(28) 4_664
Ca2 O4 2.475(28) 5_644
Si O1 1.623(14) .
Si O2 1.644(27) .
Si O3 1.588(16) .
Si O4 1.651(29) .
